data_4114423
loop_
_publ_author_name
'Brian H. White'
'Marc L. Snapper'

_publ_section_title
;
 Ring-Opening Metathesis/Oxy-Cope Rearrangement: A New Strategy for the
 Synthesis of Bicyclic Medium Ring-Containing Compounds
;
_journal_name_full 'Journal of the American Chemical Society'
_journal_page_first 14901
_journal_page_last 14904
_journal_paper_doi 10.1021/ja037656n
_journal_volume 125
_journal_year 2003
_chemical_formula_sum 'C12 H18 O3'
_chemical_formula_weight 210.26
_chemical_name_systematic
; 
 ? 
;
_space_group_IT_number 14
_symmetry_cell_setting monoclinic
_symmetry_space_group_name_Hall '-P 2ybc'
_symmetry_space_group_name_H-M 'P 1 21/c 1'
_atom_sites_solution_hydrogens geom
_atom_sites_solution_primary direct
_atom_sites_solution_secondary difmap
_audit_creation_method SHELXL-97
_cell_angle_alpha 90.00
_cell_angle_beta 110.651(3)
_cell_angle_gamma 90.00
_cell_formula_units_Z 8
_cell_length_a 24.461(3)
_cell_length_b 5.3473(7)
_cell_length_c 17.869(3)
_cell_measurement_reflns_used 2332
_cell_measurement_temperature 193(2)
_cell_measurement_theta_max 23.85
_cell_measurement_theta_min 2.44
_cell_volume 2187.1(5)
_computing_cell_refinement 'Bruker SMART'
_computing_data_collection 'Bruker SMART'
_computing_data_reduction 'Bruker SAINT'
_computing_molecular_graphics 'Bruker SHELXTL'
_computing_publication_material 'Bruker SHELXTL'
_computing_structure_refinement 'SHELXL-97 (Sheldrick, 1997)'
_computing_structure_solution 'SHELXS-97 (Sheldrick, 1990)'
_diffrn_ambient_temperature 193(2)
_diffrn_measured_fraction_theta_full 0.997
_diffrn_measured_fraction_theta_max 0.997
_diffrn_measurement_device_type 'CCD area detector'
_diffrn_measurement_method 'phi and omega scans'
_diffrn_radiation_monochromator graphite
_diffrn_radiation_source 'fine-focus sealed tube'
_diffrn_radiation_type MoK\a
_diffrn_radiation_wavelength 0.71073
_diffrn_reflns_av_R_equivalents 0.1855
_diffrn_reflns_av_sigmaI/netI 0.1551
_diffrn_reflns_limit_h_max 32
_diffrn_reflns_limit_h_min -32
_diffrn_reflns_limit_k_max 3
_diffrn_reflns_limit_k_min -7
_diffrn_reflns_limit_l_max 23
_diffrn_reflns_limit_l_min -23
_diffrn_reflns_number 15353
_diffrn_reflns_theta_full 28.38
_diffrn_reflns_theta_max 28.38
_diffrn_reflns_theta_min 0.89
_exptl_absorpt_coefficient_mu 0.090
_exptl_absorpt_correction_type none
_exptl_crystal_colour colorless
_exptl_crystal_density_diffrn 1.277
_exptl_crystal_density_meas 0
_exptl_crystal_description needles
_exptl_crystal_F_000 912
_exptl_crystal_size_max 0.65
_exptl_crystal_size_mid 0.15
_exptl_crystal_size_min 0.06
_refine_diff_density_max 0.352
_refine_diff_density_min -0.271
_refine_diff_density_rms 0.064
_refine_ls_extinction_method none
_refine_ls_goodness_of_fit_ref 0.948
_refine_ls_hydrogen_treatment mixed
_refine_ls_matrix_type full
_refine_ls_number_parameters 271
_refine_ls_number_reflns 5438
_refine_ls_number_restraints 0
_refine_ls_restrained_S_all 0.948
_refine_ls_R_factor_all 0.1093
_refine_ls_R_factor_gt 0.0717
_refine_ls_shift/su_max 0.001
_refine_ls_shift/su_mean 0.000
_refine_ls_structure_factor_coef Fsqd
_refine_ls_weighting_details 'calc w=1/[\s^2^(Fo^2^)+(0.0209P)^2^+0.0000P] where P=(Fo^2^+2Fc^2^)/3'
_refine_ls_weighting_scheme calc
_refine_ls_wR_factor_gt 0.1440
_refine_ls_wR_factor_ref 0.1616
_reflns_number_gt 3382
_reflns_number_total 5438
_reflns_threshold_expression >2sigma(I)
_cod_data_source_file ja037656nsi20030730_113002.cif
_cod_data_source_block bwXIXb
_cod_original_cell_volume 2187.2(5)
_cod_database_code 4114423

loop_
_symmetry_equiv_pos_as_xyz
'x, y, z'
'-x, y+1/2, -z+1/2'
'-x, -y, -z'
'x, -y-1/2, z-1/2'

loop_
_atom_site_label
_atom_site_type_symbol
_atom_site_fract_x
_atom_site_fract_y
_atom_site_fract_z
_atom_site_U_iso_or_equiv
_atom_site_adp_type
_atom_site_occupancy
_atom_site_symmetry_multiplicity
_atom_site_calc_flag
_atom_site_refinement_flags
O1 O 0.39688(7) 1.0711(3) 0.33247(9) 0.0376(4) Uani 1 1 d .
O2 O 0.42643(7) 0.5533(2) 0.16922(11) 0.0422(4) Uani 1 1 d .
C3 C 0.43371(9) 0.7760(3) 0.16543(13) 0.0277(4) Uani 1 1 d .
C2 C 0.40565(9) 0.9589(3) 0.20519(13) 0.0261(4) Uani 1 1 d .
H2A H 0.4222 1.1286 0.2032 0.031 Uiso 1 1 calc R
C1 C 0.41911(10) 0.8898(4) 0.29261(14) 0.0333(5) Uani 1 1 d .
H1A H 0.4016 0.7249 0.2957 0.040 Uiso 1 1 calc R
H1B H 0.4619 0.8758 0.3199 0.040 Uiso 1 1 calc R
C10 C 0.33909(9) 0.9726(4) 0.16332(13) 0.0275(4) Uani 1 1 d .
H10A H 0.3226 0.8045 0.1679 0.033 Uiso 1 1 calc R
C4 C 0.47157(10) 0.8772(4) 0.12231(15) 0.0336(5) Uani 1 1 d .
H4A H 0.5130 0.8482 0.1557 0.040 Uiso 1 1 calc R
H4B H 0.4655 1.0602 0.1161 0.040 Uiso 1 1 calc R
C9 C 0.31985(10) 1.0386(4) 0.07360(14) 0.0375(5) Uani 1 1 d .
H9A H 0.2825 1.1318 0.0575 0.045 Uiso 1 1 calc R
H9B H 0.3495 1.1488 0.0648 0.045 Uiso 1 1 calc R
C11 C 0.31586(10) 1.1583(4) 0.20909(14) 0.0369(5) Uani 1 1 d .
H11A H 0.3303 1.3278 0.2035 0.044 Uiso 1 1 calc R
H11B H 0.2727 1.1611 0.1858 0.044 Uiso 1 1 calc R
C5 C 0.46014(11) 0.7626(4) 0.03999(16) 0.0425(6) Uani 1 1 d .
H5A H 0.4932 0.8023 0.0223 0.051 Uiso 1 1 calc R
H5B H 0.4578 0.5784 0.0438 0.051 Uiso 1 1 calc R
O3 O 0.29546(8) 0.8482(4) -0.06293(11) 0.0617(6) Uani 1 1 d .
C7 C 0.35035(12) 0.7281(5) -0.02036(15) 0.0466(6) Uani 1 1 d .
H7A H 0.3505 0.5432 -0.0286 0.056 Uiso 1 1 calc R
C12 C 0.33492(10) 1.0909(4) 0.29710(15) 0.0416(6) Uani 1 1 d .
H12A H 0.3209 1.2206 0.3256 0.050 Uiso 1 1 calc R
H12B H 0.3169 0.9297 0.3030 0.050 Uiso 1 1 calc R
C8 C 0.31227(11) 0.8119(4) 0.02287(15) 0.0428(6) Uani 1 1 d .
H8A H 0.2908 0.6730 0.0380 0.051 Uiso 1 1 calc R
C6 C 0.40366(13) 0.8596(5) -0.02178(16) 0.0497(7) Uani 1 1 d .
H6A H 0.3999 1.0401 -0.0122 0.060 Uiso 1 1 calc R
H6B H 0.4060 0.8416 -0.0757 0.060 Uiso 1 1 calc R
O4 O 0.09862(7) 0.4041(3) 0.42989(10) 0.0382(4) Uani 1 1 d .
O5 O 0.07484(8) 0.9214(2) 0.24018(11) 0.0426(4) Uani 1 1 d .
C14 C 0.09166(9) 0.5118(3) 0.29401(13) 0.0260(4) Uani 1 1 d .
H14A H 0.0733 0.3456 0.2750 0.031 Uiso 1 1 calc R
C15 C 0.06684(9) 0.6989(3) 0.22771(13) 0.0273(5) Uani 1 1 d .
C22 C 0.15852(9) 0.4844(3) 0.31775(13) 0.0265(4) Uani 1 1 d .
H22A H 0.1765 0.6488 0.3398 0.032 Uiso 1 1 calc R
O6 O 0.20861(8) 0.6117(3) 0.13944(12) 0.0569(5) Uani 1 1 d .
C21 C 0.17831(10) 0.4189(4) 0.24746(15) 0.0353(5) Uani 1 1 d .
H21A H 0.2144 0.3174 0.2674 0.042 Uiso 1 1 calc R
H21B H 0.1478 0.3166 0.2082 0.042 Uiso 1 1 calc R
C13 C 0.07828(10) 0.5852(4) 0.36859(14) 0.0334(5) Uani 1 1 d .
H13A H 0.0969 0.7480 0.3887 0.040 Uiso 1 1 calc R
H13B H 0.0355 0.6055 0.3540 0.040 Uiso 1 1 calc R
C16 C 0.03104(9) 0.6033(4) 0.14611(13) 0.0318(5) Uani 1 1 d .
H16A H -0.0108 0.6290 0.1376 0.038 Uiso 1 1 calc R
H16B H 0.0376 0.4211 0.1444 0.038 Uiso 1 1 calc R
C23 C 0.17887(9) 0.2935(4) 0.38533(13) 0.0322(5) Uani 1 1 d .
H23A H 0.1619 0.1279 0.3653 0.039 Uiso 1 1 calc R
H23B H 0.2219 0.2783 0.4041 0.039 Uiso 1 1 calc R
C24 C 0.16044(10) 0.3720(4) 0.45416(14) 0.0371(5) Uani 1 1 d .
H24A H 0.1732 0.2437 0.4967 0.045 Uiso 1 1 calc R
H24B H 0.1800 0.5312 0.4767 0.045 Uiso 1 1 calc R
C18 C 0.10046(12) 0.6256(4) 0.06987(15) 0.0439(6) Uani 1 1 d .
H18A H 0.1022 0.4427 0.0790 0.053 Uiso 1 1 calc R
H18B H 0.0992 0.6550 0.0146 0.053 Uiso 1 1 calc R
C17 C 0.04448(11) 0.7273(4) 0.07788(15) 0.0402(6) Uani 1 1 d .
H17A H 0.0485 0.9099 0.0874 0.048 Uiso 1 1 calc R
H17B H 0.0115 0.6989 0.0272 0.048 Uiso 1 1 calc R
C19 C 0.15425(12) 0.7420(4) 0.12684(16) 0.0425(6) Uani 1 1 d .
H19A H 0.1565 0.9273 0.1208 0.051 Uiso 1 1 calc R
C20 C 0.18956(10) 0.6467(4) 0.20682(16) 0.0397(6) Uani 1 1 d .
H20A H 0.2116 0.7801 0.2447 0.048 Uiso 1 1 calc R

loop_
_atom_site_aniso_label
_atom_site_aniso_U_11
_atom_site_aniso_U_22
_atom_site_aniso_U_33
_atom_site_aniso_U_23
_atom_site_aniso_U_13
_atom_site_aniso_U_12
O1 0.0306(9) 0.0461(8) 0.0325(8) -0.0051(7) 0.0066(7) 0.0024(7)
O2 0.0493(11) 0.0230(7) 0.0622(12) 0.0051(7) 0.0294(9) 0.0029(7)
C3 0.0234(11) 0.0225(10) 0.0341(11) 0.0059(9) 0.0063(9) 0.0048(8)
C2 0.0205(10) 0.0205(9) 0.0365(11) 0.0041(9) 0.0092(9) -0.0014(8)
C1 0.0287(12) 0.0318(10) 0.0363(12) 0.0034(10) 0.0077(10) 0.0039(9)
C10 0.0205(10) 0.0283(10) 0.0323(11) 0.0031(9) 0.0075(9) 0.0024(8)
C4 0.0283(12) 0.0297(10) 0.0470(14) 0.0021(10) 0.0185(11) 0.0007(9)
C9 0.0323(12) 0.0439(12) 0.0321(12) 0.0033(10) 0.0062(10) 0.0124(10)
C11 0.0266(11) 0.0466(13) 0.0375(13) 0.0011(11) 0.0114(10) 0.0082(10)
C5 0.0448(15) 0.0418(13) 0.0503(15) 0.0026(12) 0.0285(13) 0.0056(11)
O3 0.0542(12) 0.0848(13) 0.0317(10) -0.0111(9) -0.0025(9) 0.0240(10)
C7 0.0512(16) 0.0501(14) 0.0340(13) -0.0048(11) 0.0094(12) 0.0137(12)
C12 0.0304(12) 0.0570(14) 0.0386(13) -0.0015(12) 0.0136(11) 0.0057(11)
C8 0.0359(13) 0.0503(13) 0.0340(13) -0.0020(11) 0.0022(11) 0.0044(11)
C6 0.0632(19) 0.0576(15) 0.0345(13) 0.0043(12) 0.0247(13) 0.0109(13)
O4 0.0310(9) 0.0482(9) 0.0376(9) 0.0029(8) 0.0148(7) -0.0033(7)
O5 0.0511(11) 0.0219(7) 0.0456(10) -0.0071(7) 0.0057(8) 0.0010(7)
C14 0.0223(10) 0.0208(9) 0.0334(11) -0.0075(9) 0.0081(9) -0.0015(8)
C15 0.0204(10) 0.0212(9) 0.0397(12) -0.0084(9) 0.0099(9) 0.0015(8)
C22 0.0213(10) 0.0252(9) 0.0320(11) -0.0052(9) 0.0081(9) -0.0003(8)
O6 0.0488(12) 0.0801(12) 0.0576(12) 0.0127(10) 0.0385(10) 0.0088(10)
C21 0.0306(12) 0.0374(11) 0.0400(13) -0.0004(10) 0.0150(11) 0.0095(9)
C13 0.0303(12) 0.0330(11) 0.0390(12) -0.0043(10) 0.0148(10) 0.0012(9)
C16 0.0258(11) 0.0275(10) 0.0366(12) -0.0055(9) 0.0043(10) -0.0012(9)
C23 0.0242(11) 0.0329(10) 0.0351(12) -0.0015(10) 0.0049(9) 0.0032(9)
C24 0.0305(12) 0.0454(12) 0.0316(12) 0.0042(10) 0.0061(10) -0.0008(10)
C18 0.0574(17) 0.0460(13) 0.0309(12) 0.0014(11) 0.0190(12) 0.0028(12)
C17 0.0431(14) 0.0353(11) 0.0337(12) -0.0013(10) 0.0031(11) 0.0030(10)
C19 0.0477(15) 0.0404(12) 0.0460(14) 0.0054(11) 0.0249(13) 0.0018(11)
C20 0.0298(12) 0.0483(13) 0.0473(14) -0.0016(11) 0.0212(11) -0.0021(10)

loop_
_atom_type_symbol
_atom_type_description
_atom_type_scat_dispersion_real
_atom_type_scat_dispersion_imag
_atom_type_scat_source
C C 0.0033 0.0016 'International Tables Vol C Tables 4.2.6.8 and 6.1.1.4'
H H 0.0000 0.0000 'International Tables Vol C Tables 4.2.6.8 and 6.1.1.4'
O O 0.0106 0.0060 'International Tables Vol C Tables 4.2.6.8 and 6.1.1.4'

loop_
_geom_angle_atom_site_label_1
_geom_angle_atom_site_label_2
_geom_angle_atom_site_label_3
_geom_angle
C1 O1 C12 111.34(17)
O2 C3 C4 120.92(18)
O2 C3 C2 120.76(18)
C4 C3 C2 118.31(16)
C3 C2 C1 110.84(16)
C3 C2 C10 112.45(17)
C1 C2 C10 108.65(17)
O1 C1 C2 111.47(16)
C11 C10 C2 107.62(18)
C11 C10 C9 112.02(17)
C2 C10 C9 113.55(18)
C3 C4 C5 114.48(18)
C8 C9 C10 111.95(18)
C12 C11 C10 111.50(18)
C6 C5 C4 111.89(18)
C7 O3 C8 61.25(16)
O3 C7 C8 59.82(15)
O3 C7 C6 116.0(2)
C8 C7 C6 125.7(2)
O1 C12 C11 111.54(19)
O3 C8 C7 58.93(16)
O3 C8 C9 117.6(2)
C7 C8 C9 127.0(2)
C7 C6 C5 113.7(2)
C13 O4 C24 111.27(16)
C15 C14 C13 111.36(15)
C15 C14 C22 111.92(16)
C13 C14 C22 108.41(17)
O5 C15 C16 120.9(2)
O5 C15 C14 120.85(19)
C16 C15 C14 118.28(16)
C23 C22 C21 112.69(15)
C23 C22 C14 107.43(16)
C21 C22 C14 113.90(18)
C19 O6 C20 61.30(15)
C20 C21 C22 112.14(16)
O4 C13 C14 111.96(15)
C15 C16 C17 114.40(17)
C24 C23 C22 110.53(16)
O4 C24 C23 111.96(18)
C19 C18 C17 113.2(2)
C16 C17 C18 111.99(19)
O6 C19 C20 59.40(15)
O6 C19 C18 116.6(2)
C20 C19 C18 126.4(2)
O6 C20 C19 59.31(16)
O6 C20 C21 117.87(18)
C19 C20 C21 127.4(2)

loop_
_geom_bond_atom_site_label_1
_geom_bond_atom_site_label_2
_geom_bond_distance
O1 C1 1.420(3)
O1 C12 1.425(3)
O2 C3 1.209(2)
C3 C4 1.499(3)
C3 C2 1.509(3)
C2 C1 1.524(3)
C2 C10 1.535(3)
C10 C11 1.518(3)
C10 C9 1.544(3)
C4 C5 1.526(3)
C9 C8 1.486(3)
C11 C12 1.518(3)
C5 C6 1.523(4)
O3 C7 1.440(3)
O3 C8 1.454(3)
C7 C8 1.474(4)
C7 C6 1.490(4)
O4 C13 1.414(3)
O4 C24 1.429(3)
O5 C15 1.214(2)
C14 C15 1.505(3)
C14 C13 1.531(3)
C14 C22 1.545(3)
C15 C16 1.501(3)
C22 C23 1.524(3)
C22 C21 1.537(3)
O6 C19 1.447(3)
O6 C20 1.448(3)
C21 C20 1.492(3)
C16 C17 1.522(3)
C23 C24 1.511(3)
C18 C19 1.487(4)
C18 C17 1.526(3)
C19 C20 1.476(4)

loop_
_geom_torsion_atom_site_label_1
_geom_torsion_atom_site_label_2
_geom_torsion_atom_site_label_3
_geom_torsion_atom_site_label_4
_geom_torsion
O2 C3 C2 C1 51.9(3)
C4 C3 C2 C1 -127.1(2)
O2 C3 C2 C10 -69.9(3)
C4 C3 C2 C10 111.1(2)
C12 O1 C1 C2 61.2(2)
C3 C2 C1 O1 175.40(17)
C10 C2 C1 O1 -60.6(2)
C3 C2 C10 C11 179.16(16)
C1 C2 C10 C11 56.1(2)
C3 C2 C10 C9 -56.3(2)
C1 C2 C10 C9 -179.33(16)
O2 C3 C4 C5 46.8(3)
C2 C3 C4 C5 -134.2(2)
C11 C10 C9 C8 -148.4(2)
C2 C10 C9 C8 89.4(2)
C2 C10 C11 C12 -54.7(2)
C9 C10 C11 C12 179.83(19)
C3 C4 C5 C6 74.5(2)
C8 O3 C7 C6 -117.9(3)
C1 O1 C12 C11 -58.0(2)
C10 C11 C12 O1 55.9(3)
C7 O3 C8 C9 118.6(3)
C6 C7 C8 O3 102.0(3)
O3 C7 C8 C9 -102.8(3)
C6 C7 C8 C9 -0.9(4)
C10 C9 C8 O3 -178.6(2)
C10 C9 C8 C7 -108.3(3)
O3 C7 C6 C5 165.53(18)
C8 C7 C6 C5 95.3(3)
C4 C5 C6 C7 -82.4(3)
C13 C14 C15 O5 48.7(3)
C22 C14 C15 O5 -72.8(2)
C13 C14 C15 C16 -130.2(2)
C22 C14 C15 C16 108.3(2)
C15 C14 C22 C23 179.52(15)
C13 C14 C22 C23 56.31(19)
C15 C14 C22 C21 -54.9(2)
C13 C14 C22 C21 -178.14(16)
C23 C22 C21 C20 -147.62(19)
C14 C22 C21 C20 89.7(2)
C24 O4 C13 C14 60.1(2)
C15 C14 C13 O4 176.83(16)
C22 C14 C13 O4 -59.6(2)
O5 C15 C16 C17 44.4(3)
C14 C15 C16 C17 -136.64(19)
C21 C22 C23 C24 177.66(18)
C14 C22 C23 C24 -56.1(2)
C13 O4 C24 C23 -58.5(2)
C22 C23 C24 O4 57.5(2)
C15 C16 C17 C18 77.9(2)
C19 C18 C17 C16 -81.6(2)
C20 O6 C19 C18 -118.3(2)
C17 C18 C19 O6 163.1(2)
C17 C18 C19 C20 92.9(3)
C19 O6 C20 C21 119.0(3)
C18 C19 C20 O6 102.1(3)
O6 C19 C20 C21 -103.3(2)
C18 C19 C20 C21 -1.2(4)
C22 C21 C20 O6 179.9(2)
C22 C21 C20 C19 -108.9(3)
